data_2207245
loop_
_publ_author_name
'Wang, Le'
'Dong, Yu-Bin'
'Ma, Jian-Ping'
'Huang, Ru-Qi'

_publ_section_title
;\m-(Furan-2-carbaldehyde
 azine)-1\k^2^<i>O</i>,<i>N</i>:2\k^2^<i>N</i>',<i>O</i>'-bis[(furan-2-carbaldehyde
 azine-\k^2^<i>N</i>,<i>O</i>)silver(I)] bis(hexafluorophosphate): an unusual
 complex containing two metal atoms and three ligands
;
_journal_coeditor_code HB6291
_journal_issue 11
_journal_name_full 'Acta Crystallographica Section E'
_journal_page_first m2369
_journal_page_last m2370
_journal_paper_doi 10.1107/S1600536805033611
_journal_volume 61
_journal_year 2005
_chemical_formula_iupac '[Ag2 (C10 H8 N2 O2)3] (P1 F6)2'
_chemical_formula_moiety 'C30 H24 Ag2 N6 O6 2+, 2F6 P -'
_chemical_formula_sum 'C30 H24 Ag2 F12 N6 O6 P2'
_chemical_formula_weight 1070.23
_chemical_name_systematic
;\m-(furan-2-carbaldehyde
 azine)-1\k^2^O,N:2\k^2^N',O'-bis[(furan-2-carbaldehyde
azine-\k^2^N,O)silver(I)]
 bis(hexafluorophosphate)
;
_space_group_IT_number 2
_symmetry_cell_setting triclinic
_symmetry_space_group_name_Hall '-P 1'
_symmetry_space_group_name_H-M 'P -1'
_atom_sites_solution_hydrogens geom
_atom_sites_solution_primary direct
_atom_sites_solution_secondary difmap
_audit_creation_method SHELXL-97
_cell_angle_alpha 94.829(3)
_cell_angle_beta 98.144(3)
_cell_angle_gamma 117.247(2)
_cell_formula_units_Z 1
_cell_length_a 9.414(2)
_cell_length_b 9.943(2)
_cell_length_c 11.332(3)
_cell_measurement_reflns_used 2033
_cell_measurement_temperature 298(2)
_cell_measurement_theta_max 26.70
_cell_measurement_theta_min 2.34
_cell_volume 920.0(4)
_computing_cell_refinement 'SAINT (Bruker, 1997)'
_computing_data_collection 'SMART (Bruker, 1997)'
_computing_data_reduction SAINT
_computing_molecular_graphics SHELXTL
_computing_publication_material SHELXTL
_computing_structure_refinement SHELXTL
_computing_structure_solution 'SHELXTL  (Bruker, 2001)'
_diffrn_ambient_temperature 298(2)
_diffrn_measured_fraction_theta_full 0.976
_diffrn_measured_fraction_theta_max 0.976
_diffrn_measurement_device_type 'Bruker SMART CCD'
_diffrn_measurement_method '\f and \w'
_diffrn_radiation_monochromator graphite
_diffrn_radiation_source 'fine-focus sealed tube'
_diffrn_radiation_type MoK\a
_diffrn_radiation_wavelength 0.71073
_diffrn_reflns_av_R_equivalents 0.0233
_diffrn_reflns_av_sigmaI/netI 0.0481
_diffrn_reflns_limit_h_max 11
_diffrn_reflns_limit_h_min -11
_diffrn_reflns_limit_k_max 11
_diffrn_reflns_limit_k_min -12
_diffrn_reflns_limit_l_max 9
_diffrn_reflns_limit_l_min -13
_diffrn_reflns_number 4924
_diffrn_reflns_theta_full 25.50
_diffrn_reflns_theta_max 25.50
_diffrn_reflns_theta_min 1.84
_diffrn_standards_decay_% 0
_exptl_absorpt_coefficient_mu 1.264
_exptl_absorpt_correction_T_max 0.940
_exptl_absorpt_correction_T_min 0.659
_exptl_absorpt_correction_type multi-scan
_exptl_absorpt_process_details '(SADABS; Bruker, 1997)'
_exptl_crystal_colour colourless
_exptl_crystal_density_diffrn 1.932
_exptl_crystal_density_method 'not measured'
_exptl_crystal_description slab
_exptl_crystal_F_000 526
_exptl_crystal_size_max 0.36
_exptl_crystal_size_mid 0.12
_exptl_crystal_size_min 0.05
_refine_diff_density_max 0.685
_refine_diff_density_min -0.493
_refine_ls_extinction_method none
_refine_ls_goodness_of_fit_ref 1.053
_refine_ls_hydrogen_treatment constr
_refine_ls_matrix_type full
_refine_ls_number_parameters 262
_refine_ls_number_reflns 3346
_refine_ls_number_restraints 0
_refine_ls_restrained_S_all 1.053
_refine_ls_R_factor_all 0.0514
_refine_ls_R_factor_gt 0.0441
_refine_ls_shift/su_max 0.000
_refine_ls_shift/su_mean 0.000
_refine_ls_structure_factor_coef Fsqd
_refine_ls_weighting_details 'calc w = 1/[\s^2^(Fo^2^)+(0.0581P)^2^+0.2485P] where P = (Fo^2^+2Fc^2^)/3'
_refine_ls_weighting_scheme calc
_refine_ls_wR_factor_gt 0.1066
_refine_ls_wR_factor_ref 0.1112
_reflns_number_gt 2888
_reflns_number_total 3346
_reflns_threshold_expression I>2\s(I)
_cod_data_source_file hb6291.cif
_cod_data_source_block I
_cod_original_formula_sum 'C30 H24 Ag2 F12 N6 O6 P2 '
_cod_database_code 2207245
_cod_database_fobs_code 2207245

loop_
_symmetry_equiv_pos_as_xyz
'x, y, z'
'-x, -y, -z'

loop_
_atom_site_label
_atom_site_fract_x
_atom_site_fract_y
_atom_site_fract_z
_atom_site_U_iso_or_equiv
_atom_site_adp_type
_atom_site_calc_flag
_atom_site_refinement_flags
_atom_site_occupancy
_atom_site_type_symbol
Ag1 0.30672(4) 0.20342(4) 0.39553(3) 0.04468(15) Uani d . 1 Ag
N1 -0.0023(4) -0.1246(4) 0.3901(3) 0.0403(8) Uani d . 1 N
N2 0.0669(4) 0.0008(4) 0.3299(3) 0.0371(8) Uani d . 1 N
N3 0.4927(4) 0.4523(4) 0.4472(3) 0.0321(7) Uani d . 1 N
C1 0.1464(9) 0.3060(7) 0.0880(5) 0.0766(18) Uani d . 1 C
H1 0.2354 0.3951 0.0779 0.092 Uiso calc R 1 H
C2 0.0014(8) 0.2450(7) 0.0199(5) 0.0723(17) Uani d . 1 C
H2 -0.0303 0.2807 -0.0468 0.087 Uiso calc R 1 H
C3 -0.0986(7) 0.1149(7) 0.0664(5) 0.0677(16) Uani d . 1 C
H3 -0.2094 0.0493 0.0375 0.081 Uiso calc R 1 H
C4 -0.0024(6) 0.1039(6) 0.1606(4) 0.0465(11) Uani d . 1 C
C5 -0.0371(6) -0.0051(6) 0.2397(4) 0.0471(11) Uani d . 1 C
H5 -0.1424 -0.0868 0.2254 0.057 Uiso calc R 1 H
C6 0.1031(5) -0.1318(5) 0.4704(4) 0.0398(10) Uani d . 1 C
H6 0.2121 -0.0578 0.4818 0.048 Uiso calc R 1 H
C7 0.0592(5) -0.2487(5) 0.5423(4) 0.0409(10) Uani d . 1 C
C8 0.1493(6) -0.2814(6) 0.6272(5) 0.0580(14) Uani d . 1 C
H8 0.2621 -0.2280 0.6532 0.070 Uiso calc R 1 H
C9 0.0392(7) -0.4126(6) 0.6691(5) 0.0640(15) Uani d . 1 C
H9 0.0655 -0.4619 0.7279 0.077 Uiso calc R 1 H
C10 -0.1074(7) -0.4511(6) 0.6084(5) 0.0573(14) Uani d . 1 C
H10 -0.2028 -0.5342 0.6180 0.069 Uiso calc R 1 H
C11 0.5745(5) 0.5267(5) 0.3711(4) 0.0341(9) Uani d . 1 C
H11 0.6317 0.6333 0.3892 0.041 Uiso calc R 1 H
C12 0.5810(5) 0.4533(5) 0.2616(4) 0.0377(9) Uani d . 1 C
C13 0.6480(8) 0.5078(6) 0.1673(5) 0.0659(16) Uani d . 1 C
H13 0.7036 0.6103 0.1587 0.079 Uiso calc R 1 H
C14 0.6178(9) 0.3796(7) 0.0839(5) 0.0728(18) Uani d . 1 C
H14 0.6505 0.3818 0.0101 0.087 Uiso calc R 1 H
C15 0.5355(6) 0.2577(6) 0.1295(4) 0.0540(12) Uani d . 1 C
H15 0.4986 0.1576 0.0917 0.065 Uiso calc R 1 H
O1 0.1503(4) 0.2215(4) 0.1766(3) 0.0584(10) Uani d . 1 O
O2 0.5111(4) 0.2968(3) 0.2396(3) 0.0418(7) Uani d . 1 O
O3 -0.1014(4) -0.3535(4) 0.5300(3) 0.0491(8) Uani d . 1 O
F1 0.7639(5) 0.2329(6) 0.7440(5) 0.1231(17) Uani d . 1 F
F2 0.5672(6) 0.2063(5) 0.6035(3) 0.1032(14) Uani d . 1 F
F3 0.5524(6) 0.0020(4) 0.6804(4) 0.0974(13) Uani d . 1 F
F4 0.3911(5) 0.0973(7) 0.7183(6) 0.153(2) Uani d . 1 F
F5 0.5909(7) 0.1269(5) 0.8665(3) 0.1145(16) Uani d . 1 F
F6 0.6020(6) 0.3285(4) 0.7856(3) 0.0981(13) Uani d . 1 F
P1 0.57644(15) 0.16407(14) 0.73496(12) 0.0455(3) Uani d . 1 P

loop_
_atom_site_aniso_label
_atom_site_aniso_U_11
_atom_site_aniso_U_22
_atom_site_aniso_U_33
_atom_site_aniso_U_12
_atom_site_aniso_U_13
_atom_site_aniso_U_23
Ag1 0.0422(2) 0.0286(2) 0.0439(2) 0.00259(16) 0.00445(16) 0.00257(14)
N1 0.040(2) 0.0258(18) 0.050(2) 0.0109(16) 0.0101(17) 0.0071(16)
N2 0.0354(18) 0.0268(18) 0.044(2) 0.0109(15) 0.0093(16) 0.0047(15)
N3 0.0328(17) 0.0274(18) 0.0282(18) 0.0095(15) 0.0013(14) 0.0032(13)
C1 0.090(4) 0.063(4) 0.060(4) 0.019(3) 0.008(3) 0.034(3)
C2 0.088(4) 0.072(4) 0.053(4) 0.038(4) 0.001(3) 0.021(3)
C3 0.053(3) 0.069(4) 0.063(4) 0.019(3) -0.007(3) 0.012(3)
C4 0.043(2) 0.046(3) 0.044(3) 0.018(2) 0.001(2) 0.003(2)
C5 0.040(2) 0.040(3) 0.050(3) 0.013(2) 0.003(2) 0.000(2)
C6 0.034(2) 0.030(2) 0.049(3) 0.0104(19) 0.012(2) 0.0028(19)
C7 0.036(2) 0.031(2) 0.052(3) 0.0135(19) 0.011(2) 0.0034(19)
C8 0.045(3) 0.050(3) 0.069(4) 0.018(2) -0.003(2) 0.016(3)
C9 0.074(4) 0.056(3) 0.070(4) 0.035(3) 0.014(3) 0.030(3)
C10 0.057(3) 0.046(3) 0.078(4) 0.026(3) 0.027(3) 0.029(3)
C11 0.036(2) 0.027(2) 0.037(2) 0.0141(18) 0.0026(18) 0.0065(17)
C12 0.043(2) 0.033(2) 0.036(2) 0.0158(19) 0.0091(19) 0.0099(18)
C13 0.107(5) 0.039(3) 0.049(3) 0.027(3) 0.033(3) 0.012(2)
C14 0.124(5) 0.062(4) 0.040(3) 0.045(4) 0.035(3) 0.014(3)
C15 0.066(3) 0.049(3) 0.041(3) 0.025(3) 0.007(2) -0.005(2)
O1 0.051(2) 0.048(2) 0.054(2) 0.0062(17) -0.0023(16) 0.0178(17)
O2 0.0487(17) 0.0312(16) 0.0415(17) 0.0158(14) 0.0108(14) 0.0020(13)
O3 0.0370(16) 0.0389(18) 0.068(2) 0.0132(14) 0.0125(15) 0.0184(16)
F1 0.058(2) 0.130(4) 0.159(4) 0.031(3) 0.011(3) 0.015(3)
F2 0.163(4) 0.084(3) 0.058(2) 0.057(3) 0.012(2) 0.016(2)
F3 0.139(4) 0.054(2) 0.112(3) 0.051(2) 0.045(3) 0.010(2)
F4 0.053(2) 0.145(5) 0.231(6) 0.025(3) 0.040(3) -0.014(4)
F5 0.211(5) 0.094(3) 0.064(2) 0.087(3) 0.040(3) 0.032(2)
F6 0.162(4) 0.063(2) 0.077(2) 0.066(3) 0.012(2) -0.0034(19)
P1 0.0468(7) 0.0357(7) 0.0511(7) 0.0174(6) 0.0097(6) 0.0066(5)

loop_
_atom_type_symbol
_atom_type_description
_atom_type_scat_dispersion_real
_atom_type_scat_dispersion_imag
_atom_type_scat_source
C C 0.0033 0.0016 'International Tables Vol C Tables 4.2.6.8 and 6.1.1.4'
H H 0.0000 0.0000 'International Tables Vol C Tables 4.2.6.8 and 6.1.1.4'
N N 0.0061 0.0033 'International Tables Vol C Tables 4.2.6.8 and 6.1.1.4'
O O 0.0106 0.0060 'International Tables Vol C Tables 4.2.6.8 and 6.1.1.4'
F F 0.0171 0.0103 'International Tables Vol C Tables 4.2.6.8 and 6.1.1.4'
P P 0.1023 0.0942 'International Tables Vol C Tables 4.2.6.8 and 6.1.1.4'
Ag Ag -0.8971 1.1015 'International Tables Vol C Tables 4.2.6.8 and 6.1.1.4'

loop_
_geom_angle_atom_site_label_1
_geom_angle_atom_site_label_2
_geom_angle_atom_site_label_3
_geom_angle_site_symmetry_1
_geom_angle_site_symmetry_3
_geom_angle
_geom_angle_publ_flag
N2 Ag1 N3 . . 158.35(12) y
N2 Ag1 O1 . . 67.95(12) y
N3 Ag1 O1 . . 97.57(12) y
O1 Ag1 O2 . . 68.68(10) y
N2 Ag1 O2 . . 117.87(12) y
N3 Ag1 O2 . . 67.59(11) y
C6 N1 N2 . . 112.8(3) ?
C5 N2 N1 . . 111.6(4) ?
C5 N2 Ag1 . . 122.5(3) ?
N1 N2 Ag1 . . 125.2(3) ?
C11 N3 N3 . 2_666 113.5(4) ?
C11 N3 Ag1 . . 121.3(3) ?
N3 N3 Ag1 2_666 . 124.0(3) ?
C2 C1 O1 . . 110.9(5) ?
C2 C1 H1 . . 124.6 ?
O1 C1 H1 . . 124.6 ?
C1 C2 C3 . . 107.0(5) ?
C1 C2 H2 . . 126.5 ?
C3 C2 H2 . . 126.5 ?
C4 C3 C2 . . 106.5(5) ?
C4 C3 H3 . . 126.7 ?
C2 C3 H3 . . 126.7 ?
C3 C4 O1 . . 109.6(4) ?
C3 C4 C5 . . 131.2(5) ?
O1 C4 C5 . . 119.2(4) ?
N2 C5 C4 . . 124.7(4) ?
N2 C5 H5 . . 117.6 ?
C4 C5 H5 . . 117.6 ?
N1 C6 C7 . . 122.1(4) ?
N1 C6 H6 . . 119.0 ?
C7 C6 H6 . . 119.0 ?
C8 C7 O3 . . 108.8(4) ?
C8 C7 C6 . . 131.9(4) ?
O3 C7 C6 . . 119.3(4) ?
C7 C8 C9 . . 106.9(4) ?
C7 C8 H8 . . 126.5 ?
C9 C8 H8 . . 126.5 ?
C10 C9 C8 . . 106.5(5) ?
C10 C9 H9 . . 126.7 ?
C8 C9 H9 . . 126.7 ?
C9 C10 O3 . . 111.2(5) ?
C9 C10 H10 . . 124.4 ?
O3 C10 H10 . . 124.4 ?
N3 C11 C12 . . 122.8(4) ?
N3 C11 H11 . . 118.6 ?
C12 C11 H11 . . 118.6 ?
C13 C12 O2 . . 108.6(4) ?
C13 C12 C11 . . 132.3(4) ?
O2 C12 C11 . . 119.1(3) ?
C12 C13 C14 . . 106.8(5) ?
C12 C13 H13 . . 126.6 ?
C14 C13 H13 . . 126.6 ?
C15 C14 C13 . . 107.2(5) ?
C15 C14 H14 . . 126.4 ?
C13 C14 H14 . . 126.4 ?
C14 C15 O2 . . 110.8(5) ?
C14 C15 H15 . . 124.6 ?
O2 C15 H15 . . 124.6 ?
C4 O1 C1 . . 105.9(4) ?
C15 O2 C12 . . 106.6(3) ?
C10 O3 C7 . . 106.6(4) ?
F4 P1 F1 . . 176.7(4) ?
F4 P1 F5 . . 91.9(3) ?
F1 P1 F5 . . 91.4(3) ?
F4 P1 F3 . . 89.8(3) ?
F1 P1 F3 . . 89.7(3) ?
F5 P1 F3 . . 91.2(2) ?
F4 P1 F6 . . 90.7(3) ?
F1 P1 F6 . . 89.7(3) ?
F5 P1 F6 . . 90.6(2) ?
F3 P1 F6 . . 178.1(2) ?
F4 P1 F2 . . 89.6(3) ?
F1 P1 F2 . . 87.1(3) ?
F5 P1 F2 . . 178.2(3) ?
F3 P1 F2 . . 89.8(2) ?
F6 P1 F2 . . 88.3(2) ?

loop_
_geom_bond_atom_site_label_1
_geom_bond_atom_site_label_2
_geom_bond_site_symmetry_2
_geom_bond_distance
_geom_bond_publ_flag
Ag1 N2 . 2.194(3) y
Ag1 N3 . 2.243(3) y
Ag1 O1 . 2.764(5) y
Ag1 O2 . 2.700(6) y
N1 C6 . 1.279(6) ?
N1 N2 . 1.404(5) ?
N2 C5 . 1.289(6) ?
N3 C11 . 1.288(5) ?
N3 N3 2_666 1.411(6) ?
C1 C2 . 1.300(9) ?
C1 O1 . 1.370(6) ?
C1 H1 . 0.9300 ?
C2 C3 . 1.406(8) ?
C2 H2 . 0.9300 ?
C3 C4 . 1.345(7) ?
C3 H3 . 0.9300 ?
C4 O1 . 1.349(6) ?
C4 C5 . 1.416(6) ?
C5 H5 . 0.9300 ?
C6 C7 . 1.415(6) ?
C6 H6 . 0.9300 ?
C7 C8 . 1.351(7) ?
C7 O3 . 1.365(5) ?
C8 C9 . 1.417(7) ?
C8 H8 . 0.9300 ?
C9 C10 . 1.314(8) ?
C9 H9 . 0.9300 ?
C10 O3 . 1.358(6) ?
C10 H10 . 0.9300 ?
C11 C12 . 1.409(6) ?
C11 H11 . 0.9300 ?
C12 C13 . 1.345(6) ?
C12 O2 . 1.367(5) ?
C13 C14 . 1.409(7) ?
C13 H13 . 0.9300 ?
C14 C15 . 1.302(7) ?
C14 H14 . 0.9300 ?
C15 O2 . 1.357(6) ?
C15 H15 . 0.9300 ?
F1 P1 . 1.557(4) ?
F2 P1 . 1.583(4) ?
F3 P1 . 1.577(4) ?
F4 P1 . 1.532(4) ?
F5 P1 . 1.568(4) ?
F6 P1 . 1.582(4) ?

loop_
_geom_torsion_atom_site_label_1
_geom_torsion_atom_site_label_2
_geom_torsion_atom_site_label_3
_geom_torsion_atom_site_label_4
_geom_torsion_site_symmetry_1
_geom_torsion_site_symmetry_4
_geom_torsion
C6 N1 N2 C5 . . 171.8(4)
C6 N1 N2 Ag1 . . -18.0(5)
N3 Ag1 N2 C5 . . 39.9(5)
N3 Ag1 N2 N1 . . -129.2(3)
N2 Ag1 N3 C11 . . -92.7(4)
N2 Ag1 N3 N3 . 2_666 73.8(5)
O1 C1 C2 C3 . . 1.4(8)
C1 C2 C3 C4 . . -1.6(8)
C2 C3 C4 O1 . . 1.2(7)
C2 C3 C4 C5 . . -179.2(6)
N1 N2 C5 C4 . . -178.9(4)
Ag1 N2 C5 C4 . . 10.6(6)
C3 C4 C5 N2 . . -177.7(6)
O1 C4 C5 N2 . . 1.9(8)
N2 N1 C6 C7 . . 179.5(4)
N1 C6 C7 C8 . . 176.9(5)
N1 C6 C7 O3 . . -3.0(7)
O3 C7 C8 C9 . . 0.1(6)
C6 C7 C8 C9 . . -179.8(5)
C7 C8 C9 C10 . . 0.2(7)
C8 C9 C10 O3 . . -0.4(7)
N3 N3 C11 C12 2_666 . 178.0(4)
Ag1 N3 C11 C12 . . -14.2(5)
N3 C11 C12 C13 . . 174.7(5)
N3 C11 C12 O2 . . -6.5(6)
O2 C12 C13 C14 . . 0.1(6)
C11 C12 C13 C14 . . 179.1(5)
C12 C13 C14 C15 . . 0.5(8)
C13 C14 C15 O2 . . -1.0(7)
C3 C4 O1 C1 . . -0.4(6)
C5 C4 O1 C1 . . 179.9(5)
C2 C1 O1 C4 . . -0.6(7)
C14 C15 O2 C12 . . 1.1(6)
C13 C12 O2 C15 . . -0.7(5)
C11 C12 O2 C15 . . -179.8(4)
C9 C10 O3 C7 . . 0.4(6)
C8 C7 O3 C10 . . -0.3(6)
C6 C7 O3 C10 . . 179.6(4)
